data_2212006
loop_
_publ_author_name
'D. Gayathri'
'D. Velmurugan'
'K. Ravikumar'
'G. Savitha'
'P. T. Perumal'

_publ_section_title
3-(3-Methoxybenzoyl)-1',6,6-trimethyl-4,5,6,7-tetrahydrospiro[benzo[<i>b</i>]furan-2(3<i>H</i>),3'(2'<i>H</i>)-1<i>H</i>-indole]-4,2'-dione
_journal_coeditor_code AT2209
_journal_issue 2
_journal_name_full 'Acta Crystallographica Section E'
_journal_page_first o846
_journal_page_last o848
_journal_paper_doi 10.1107/S1600536807002590
_journal_volume 63
_journal_year 2007
_chemical_formula_iupac 'C26 H25 N O5'
_chemical_formula_moiety 'C26 H25 N O5'
_chemical_formula_sum 'C26 H25 N O5'
_chemical_formula_weight 431.47
_chemical_name_systematic
;
3-(3-Methoxybenzoyl)-1',6,6-trimethyl-4,5,6,7-
tetrahydrospiro[benzo[b]furan-2(3H),3'(2'H)-1H-indole]-4,2'-dione
;
_space_group_IT_number 2
_symmetry_cell_setting triclinic
_symmetry_space_group_name_Hall '-P 1'
_symmetry_space_group_name_H-M 'P -1'
_atom_sites_solution_hydrogens geom
_atom_sites_solution_primary direct
_atom_sites_solution_secondary difmap
_audit_creation_method SHELXL-97
_cell_angle_alpha 116.1680(10)
_cell_angle_beta 93.0050(10)
_cell_angle_gamma 111.9250(10)
_cell_formula_units_Z 2
_cell_length_a 9.4557(8)
_cell_length_b 11.7500(10)
_cell_length_c 12.3946(10)
_cell_measurement_reflns_used 2164
_cell_measurement_temperature 293(2)
_cell_measurement_theta_max 25.00
_cell_measurement_theta_min 1.90
_cell_volume 1106.90(16)
_computing_cell_refinement 'SAINT (Bruker, 2001)'
_computing_data_collection 'SMART (Bruker, 2001)'
_computing_data_reduction SAINT
_computing_molecular_graphics 'PLATON (Spek, 2003)'
_computing_publication_material 'SHELXL97 and PARST (Nardelli, 1995)'
_computing_structure_refinement 'SHELXL97 (Sheldrick, 1997)'
_computing_structure_solution 'SHELXS97 (Sheldrick, 1997)'
_diffrn_ambient_temperature 293(2)
_diffrn_measured_fraction_theta_full 0.997
_diffrn_measured_fraction_theta_max 0.945
_diffrn_measurement_device 'Bruker SMART APEX'
_diffrn_measurement_device_type 'Bruker SMART APEX CCD area-detector'
_diffrn_measurement_method \w
_diffrn_radiation_monochromator graphite
_diffrn_radiation_source 'fine-focus sealed tube'
_diffrn_radiation_type MoK\a
_diffrn_radiation_wavelength 0.71073
_diffrn_reflns_av_R_equivalents 0.0167
_diffrn_reflns_av_sigmaI/netI 0.0189
_diffrn_reflns_limit_h_max 12
_diffrn_reflns_limit_h_min -12
_diffrn_reflns_limit_k_max 15
_diffrn_reflns_limit_k_min -14
_diffrn_reflns_limit_l_max 16
_diffrn_reflns_limit_l_min -16
_diffrn_reflns_number 12751
_diffrn_reflns_theta_full 25.00
_diffrn_reflns_theta_max 28.00
_diffrn_reflns_theta_min 1.90
_diffrn_standards_number 0
_exptl_absorpt_coefficient_mu 0.090
_exptl_absorpt_correction_type none
_exptl_crystal_colour white
_exptl_crystal_density_diffrn 1.295
_exptl_crystal_density_method 'not measured'
_exptl_crystal_description block
_exptl_crystal_F_000 456
_exptl_crystal_size_max 0.26
_exptl_crystal_size_mid 0.24
_exptl_crystal_size_min 0.23
_refine_diff_density_max 0.257
_refine_diff_density_min -0.183
_refine_ls_extinction_method none
_refine_ls_goodness_of_fit_ref 1.034
_refine_ls_hydrogen_treatment constr
_refine_ls_matrix_type full
_refine_ls_number_parameters 291
_refine_ls_number_reflns 5046
_refine_ls_number_restraints 0
_refine_ls_restrained_S_all 1.034
_refine_ls_R_factor_all 0.0498
_refine_ls_R_factor_gt 0.0441
_refine_ls_shift/su_max 0.000
_refine_ls_shift/su_mean 0.000
_refine_ls_structure_factor_coef Fsqd
_refine_ls_weighting_details 'calc w=1/[\s^2^(Fo^2^)+(0.0669P)^2^+0.2028P] where P=(Fo^2^+2Fc^2^)/3'
_refine_ls_weighting_scheme calc
_refine_ls_wR_factor_gt 0.1183
_refine_ls_wR_factor_ref 0.1235
_reflns_number_gt 4353
_reflns_number_total 5046
_reflns_threshold_expression I>2\s(I)
_cod_data_source_file at2209.cif
_cod_data_source_block I
_cod_database_code 2212006
_cod_database_fobs_code 2212006

loop_
_symmetry_equiv_pos_as_xyz
'x, y, z'
'-x, -y, -z'

loop_
_atom_site_type_symbol
_atom_site_label
_atom_site_fract_x
_atom_site_fract_y
_atom_site_fract_z
_atom_site_U_iso_or_equiv
_atom_site_adp_type
_atom_site_calc_flag
_atom_site_refinement_flags
_atom_site_occupancy
C C1 0.72244(13) 0.89049(12) 0.28428(10) 0.0341(2) Uani d . 1
C C2 0.74922(13) 0.77209(12) 0.29653(10) 0.0333(2) Uani d . 1
H H2 0.8454 0.8147 0.3620 0.040 Uiso calc R 1
C C3 0.60670(14) 0.71230(12) 0.33728(11) 0.0365(3) Uani d . 1
C C4 0.52439(14) 0.78674(12) 0.35575(11) 0.0365(2) Uani d . 1
C C5 0.86404(14) 1.03666(12) 0.36702(11) 0.0385(3) Uani d . 1
C C6 0.82736(14) 0.99884(12) 0.16860(11) 0.0380(3) Uani d . 1
C C7 0.84378(19) 1.01798(16) 0.06723(14) 0.0532(3) Uani d . 1
H H7 0.9254 1.0977 0.0740 0.064 Uiso calc R 1
C C8 0.7333(2) 0.91318(19) -0.04543(14) 0.0615(4) Uani d . 1
H H8 0.7411 0.9235 -0.1154 0.074 Uiso calc R 1
C C9 0.61269(19) 0.79465(17) -0.05659(13) 0.0571(4) Uani d . 1
H H9 0.5412 0.7259 -0.1336 0.069 Uiso calc R 1
C C10 0.59696(16) 0.77688(14) 0.04678(12) 0.0451(3) Uani d . 1
H H10 0.5151 0.6973 0.0401 0.054 Uiso calc R 1
C C11 0.70543(14) 0.87978(12) 0.15882(11) 0.0352(2) Uani d . 1
C C12 1.06119(17) 1.22065(15) 0.33499(16) 0.0589(4) Uani d . 1
H H12A 1.1004 1.2664 0.4237 0.088 Uiso calc R 1
H H12B 1.0352 1.2813 0.3141 0.088 Uiso calc R 1
H H12C 1.1407 1.2016 0.2956 0.088 Uiso calc R 1
C C13 0.75897(14) 0.66445(12) 0.17428(11) 0.0352(2) Uani d . 1
C C14 0.90945(14) 0.70331(12) 0.13613(11) 0.0364(2) Uani d . 1
C C15 1.05414(15) 0.80499(15) 0.22207(12) 0.0458(3) Uani d . 1
H H15 1.0597 0.8546 0.3062 0.055 Uiso calc R 1
C C16 1.18931(16) 0.83111(17) 0.18062(14) 0.0536(3) Uani d . 1
H H16 1.2866 0.8969 0.2380 0.064 Uiso calc R 1
C C17 1.18283(17) 0.76136(17) 0.05567(14) 0.0518(3) Uani d . 1
H H17 1.2748 0.7809 0.0292 0.062 Uiso calc R 1
C C18 1.03835(17) 0.66209(16) -0.02990(12) 0.0484(3) Uani d . 1
C C19 0.90216(16) 0.63238(15) 0.01059(12) 0.0444(3) Uani d . 1
H H19 0.8054 0.5645 -0.0467 0.053 Uiso calc R 1
C C20 1.1581(2) 0.6053(3) -0.19815(18) 0.0845(6) Uani d . 1
H H20A 1.2117 0.6990 -0.1860 0.127 Uiso calc R 1
H H20B 1.1300 0.5375 -0.2851 0.127 Uiso calc R 1
H H20C 1.2265 0.5894 -0.1523 0.127 Uiso calc R 1
C C21 0.56118(15) 0.59708(13) 0.36371(11) 0.0386(3) Uani d . 1
C C22 0.40235(15) 0.55575(13) 0.39289(12) 0.0418(3) Uani d . 1
H H22A 0.3977 0.5050 0.4377 0.050 Uiso calc R 1
H H22B 0.3203 0.4918 0.3153 0.050 Uiso calc R 1
C C23 0.36813(15) 0.68183(13) 0.47064(12) 0.0403(3) Uani d . 1
C C24 0.38025(15) 0.76549(14) 0.40175(13) 0.0433(3) Uani d . 1
H H24A 0.2877 0.7141 0.3322 0.052 Uiso calc R 1
H H24B 0.3840 0.8565 0.4578 0.052 Uiso calc R 1
C C25 0.20137(19) 0.62649(17) 0.48636(17) 0.0604(4) Uani d . 1
H H25A 0.1269 0.5670 0.4060 0.091 Uiso calc R 1
H H25B 0.1791 0.7047 0.5351 0.091 Uiso calc R 1
H H25C 0.1931 0.5729 0.5279 0.091 Uiso calc R 1
C C26 0.4855(2) 0.77606(17) 0.59867(13) 0.0580(4) Uani d . 1
H H26A 0.5908 0.8113 0.5894 0.087 Uiso calc R 1
H H26B 0.4769 0.7222 0.6400 0.087 Uiso calc R 1
H H26C 0.4629 0.8540 0.6472 0.087 Uiso calc R 1
N N1 0.92108(12) 1.08882(10) 0.29206(10) 0.0413(2) Uani d . 1
O O1 0.58396(10) 0.89384(9) 0.33014(9) 0.0414(2) Uani d . 1
O O2 0.91499(13) 1.09244(10) 0.47810(8) 0.0575(3) Uani d . 1
O O3 0.64653(11) 0.55144(9) 0.10933(9) 0.0502(2) Uani d . 1
O O4 1.01890(14) 0.59033(16) -0.15526(10) 0.0749(4) Uani d . 1
O O5 0.64350(13) 0.53786(11) 0.36291(10) 0.0546(3) Uani d . 1

loop_
_atom_site_aniso_label
_atom_site_aniso_U_11
_atom_site_aniso_U_22
_atom_site_aniso_U_33
_atom_site_aniso_U_12
_atom_site_aniso_U_13
_atom_site_aniso_U_23
C1 0.0365(6) 0.0319(5) 0.0337(5) 0.0131(5) 0.0120(4) 0.0175(4)
C2 0.0358(5) 0.0338(5) 0.0335(5) 0.0146(4) 0.0122(4) 0.0194(5)
C3 0.0408(6) 0.0377(6) 0.0395(6) 0.0187(5) 0.0184(5) 0.0239(5)
C4 0.0411(6) 0.0357(6) 0.0392(6) 0.0169(5) 0.0160(5) 0.0233(5)
C5 0.0426(6) 0.0321(6) 0.0367(6) 0.0151(5) 0.0088(5) 0.0153(5)
C6 0.0401(6) 0.0359(6) 0.0399(6) 0.0157(5) 0.0147(5) 0.0209(5)
C7 0.0624(8) 0.0546(8) 0.0549(8) 0.0230(7) 0.0267(7) 0.0381(7)
C8 0.0825(11) 0.0744(10) 0.0445(8) 0.0380(9) 0.0236(7) 0.0394(8)
C9 0.0673(9) 0.0606(9) 0.0369(7) 0.0275(8) 0.0034(6) 0.0208(6)
C10 0.0446(7) 0.0409(7) 0.0418(7) 0.0141(5) 0.0039(5) 0.0190(5)
C11 0.0379(6) 0.0344(6) 0.0360(6) 0.0152(5) 0.0112(5) 0.0203(5)
C12 0.0450(7) 0.0410(7) 0.0679(10) 0.0025(6) 0.0130(7) 0.0228(7)
C13 0.0375(6) 0.0340(6) 0.0360(6) 0.0152(5) 0.0121(5) 0.0190(5)
C14 0.0394(6) 0.0379(6) 0.0365(6) 0.0183(5) 0.0138(5) 0.0207(5)
C15 0.0428(7) 0.0507(7) 0.0374(6) 0.0158(6) 0.0120(5) 0.0206(6)
C16 0.0383(7) 0.0622(9) 0.0537(8) 0.0147(6) 0.0114(6) 0.0298(7)
C17 0.0453(7) 0.0701(9) 0.0594(8) 0.0300(7) 0.0272(6) 0.0424(8)
C18 0.0544(8) 0.0660(9) 0.0421(7) 0.0363(7) 0.0232(6) 0.0314(7)
C19 0.0431(6) 0.0510(7) 0.0374(6) 0.0222(6) 0.0128(5) 0.0193(6)
C20 0.0832(12) 0.145(2) 0.0619(10) 0.0772(14) 0.0473(10) 0.0560(12)
C21 0.0471(6) 0.0358(6) 0.0400(6) 0.0201(5) 0.0188(5) 0.0222(5)
C22 0.0465(7) 0.0359(6) 0.0481(7) 0.0165(5) 0.0202(5) 0.0254(5)
C23 0.0433(6) 0.0386(6) 0.0450(6) 0.0179(5) 0.0215(5) 0.0247(5)
C24 0.0443(7) 0.0473(7) 0.0551(7) 0.0255(6) 0.0250(6) 0.0332(6)
C25 0.0550(8) 0.0599(9) 0.0837(11) 0.0275(7) 0.0415(8) 0.0452(9)
C26 0.0714(10) 0.0546(8) 0.0437(7) 0.0245(7) 0.0198(7) 0.0233(7)
N1 0.0390(5) 0.0319(5) 0.0435(6) 0.0072(4) 0.0103(4) 0.0182(4)
O1 0.0459(5) 0.0422(5) 0.0542(5) 0.0243(4) 0.0255(4) 0.0330(4)
O2 0.0722(7) 0.0461(5) 0.0344(5) 0.0172(5) 0.0020(4) 0.0131(4)
O3 0.0447(5) 0.0369(5) 0.0484(5) 0.0079(4) 0.0124(4) 0.0132(4)
O4 0.0679(7) 0.1178(11) 0.0436(6) 0.0517(8) 0.0304(5) 0.0335(6)
O5 0.0655(6) 0.0583(6) 0.0747(7) 0.0408(5) 0.0377(5) 0.0473(5)

loop_
_atom_type_symbol
_atom_type_description
_atom_type_scat_dispersion_real
_atom_type_scat_dispersion_imag
_atom_type_scat_source
C C 0.0033 0.0016 'International Tables Vol C Tables 4.2.6.8 and 6.1.1.4'
H H 0.0000 0.0000 'International Tables Vol C Tables 4.2.6.8 and 6.1.1.4'
N N 0.0061 0.0033 'International Tables Vol C Tables 4.2.6.8 and 6.1.1.4'
O O 0.0106 0.0060 'International Tables Vol C Tables 4.2.6.8 and 6.1.1.4'

loop_
_geom_angle_atom_site_label_1
_geom_angle_atom_site_label_2
_geom_angle_atom_site_label_3
_geom_angle
_geom_angle_publ_flag
O1 C1 C11 110.89(9) ?
O1 C1 C5 108.10(9) ?
C11 C1 C5 102.69(9) ?
O1 C1 C2 106.05(8) ?
C11 C1 C2 117.77(9) ?
C5 C1 C2 111.08(9) ?
C3 C2 C13 113.55(9) ?
C3 C2 C1 100.78(9) ?
C13 C2 C1 111.98(9) ?
C3 C2 H2 110.1 ?
C13 C2 H2 110.1 ?
C1 C2 H2 110.1 ?
C4 C3 C21 121.18(11) ?
C4 C3 C2 110.51(10) ?
C21 C3 C2 128.18(10) ?
C3 C4 O1 114.41(10) ?
C3 C4 C24 127.07(11) ?
O1 C4 C24 118.52(10) ?
O2 C5 N1 126.76(12) ?
O2 C5 C1 125.63(11) ?
N1 C5 C1 107.60(10) ?
C7 C6 C11 121.54(12) ?
C7 C6 N1 128.42(12) ?
C11 C6 N1 110.04(10) ?
C6 C7 C8 117.17(13) ?
C6 C7 H7 121.4 ?
C8 C7 H7 121.4 ?
C9 C8 C7 121.91(13) ?
C9 C8 H8 119.0 ?
C7 C8 H8 119.0 ?
C8 C9 C10 120.35(13) ?
C8 C9 H9 119.8 ?
C10 C9 H9 119.8 ?
C11 C10 C9 118.34(13) ?
C11 C10 H10 120.8 ?
C9 C10 H10 120.8 ?
C10 C11 C6 120.68(11) ?
C10 C11 C1 131.15(11) ?
C6 C11 C1 108.16(10) ?
N1 C12 H12A 109.5 ?
N1 C12 H12B 109.5 ?
H12A C12 H12B 109.5 ?
N1 C12 H12C 109.5 ?
H12A C12 H12C 109.5 ?
H12B C12 H12C 109.5 ?
O3 C13 C14 121.17(11) ?
O3 C13 C2 120.37(10) ?
C14 C13 C2 118.45(10) ?
C19 C14 C15 119.97(11) ?
C19 C14 C13 117.78(11) ?
C15 C14 C13 122.24(11) ?
C16 C15 C14 119.04(12) ?
C16 C15 H15 120.5 ?
C14 C15 H15 120.5 ?
C17 C16 C15 121.28(13) ?
C17 C16 H16 119.4 ?
C15 C16 H16 119.4 ?
C16 C17 C18 119.54(12) ?
C16 C17 H17 120.2 ?
C18 C17 H17 120.2 ?
O4 C18 C17 124.06(12) ?
O4 C18 C19 116.11(13) ?
C17 C18 C19 119.83(12) ?
C18 C19 C14 120.31(12) ?
C18 C19 H19 119.8 ?
C14 C19 H19 119.8 ?
O4 C20 H20A 109.5 ?
O4 C20 H20B 109.5 ?
H20A C20 H20B 109.5 ?
O4 C20 H20C 109.5 ?
H20A C20 H20C 109.5 ?
H20B C20 H20C 109.5 ?
O5 C21 C3 123.17(11) ?
O5 C21 C22 122.43(11) ?
C3 C21 C22 114.41(10) ?
C21 C22 C23 113.83(10) ?
C21 C22 H22A 108.8 ?
C23 C22 H22A 108.8 ?
C21 C22 H22B 108.8 ?
C23 C22 H22B 108.8 ?
H22A C22 H22B 107.7 ?
C26 C23 C25 109.09(12) ?
C26 C23 C22 109.80(11) ?
C25 C23 C22 108.94(11) ?
C26 C23 C24 110.56(11) ?
C25 C23 C24 109.40(11) ?
C22 C23 C24 109.02(10) ?
C4 C24 C23 110.05(10) ?
C4 C24 H24A 109.7 ?
C23 C24 H24A 109.7 ?
C4 C24 H24B 109.7 ?
C23 C24 H24B 109.7 ?
H24A C24 H24B 108.2 ?
C23 C25 H25A 109.5 ?
C23 C25 H25B 109.5 ?
H25A C25 H25B 109.5 ?
C23 C25 H25C 109.5 ?
H25A C25 H25C 109.5 ?
H25B C25 H25C 109.5 ?
C23 C26 H26A 109.5 ?
C23 C26 H26B 109.5 ?
H26A C26 H26B 109.5 ?
C23 C26 H26C 109.5 ?
H26A C26 H26C 109.5 ?
H26B C26 H26C 109.5 ?
C5 N1 C6 111.30(10) y
C5 N1 C12 123.80(10) y
C6 N1 C12 124.90(10) y
C4 O1 C1 107.90(10) y
C18 O4 C20 117.20(10) y

loop_
_geom_bond_atom_site_label_1
_geom_bond_atom_site_label_2
_geom_bond_distance
_geom_bond_publ_flag
C1 O1 1.4620(10) y
C1 C11 1.499(2) y
C1 C5 1.543(2) y
C1 C2 1.571(2) y
C2 C3 1.497(2) y
C2 C13 1.522(2) y
C2 H2 0.9800 ?
C3 C4 1.332(2) y
C3 C21 1.448(2) y
C4 O1 1.3580(10) y
C4 C24 1.483(2) y
C5 O2 1.207(2) y
C5 N1 1.356(2) y
C6 C7 1.377(2) ?
C6 C11 1.390(2) ?
C6 N1 1.406(2) y
C7 C8 1.388(2) ?
C7 H7 0.9300 ?
C8 C9 1.373(2) ?
C8 H8 0.9300 ?
C9 C10 1.3927(19) ?
C9 H9 0.9300 ?
C10 C11 1.3733(17) ?
C10 H10 0.9300 ?
C12 N1 1.451(2) y
C12 H12A 0.9600 ?
C12 H12B 0.9600 ?
C12 H12C 0.9600 ?
C13 O3 1.2060(10) y
C13 C14 1.4941(16) ?
C14 C19 1.3866(17) ?
C14 C15 1.3921(17) ?
C15 C16 1.3808(18) ?
C15 H15 0.9300 ?
C16 C17 1.381(2) ?
C16 H16 0.9300 ?
C17 C18 1.385(2) ?
C17 H17 0.9300 ?
C18 O4 1.363(2) y
C18 C19 1.3851(18) ?
C19 H19 0.9300 ?
C20 O4 1.425(2) y
C20 H20A 0.9600 ?
C20 H20B 0.9600 ?
C20 H20C 0.9600 ?
C21 O5 1.221(2) y
C21 C22 1.5132(17) ?
C22 C23 1.5360(17) ?
C22 H22A 0.9700 ?
C22 H22B 0.9700 ?
C23 C26 1.525(2) ?
C23 C25 1.5249(18) ?
C23 C24 1.5411(17) ?
C24 H24A 0.9700 ?
C24 H24B 0.9700 ?
C25 H25A 0.9600 ?
C25 H25B 0.9600 ?
C25 H25C 0.9600 ?
C26 H26A 0.9600 ?
C26 H26B 0.9600 ?
C26 H26C 0.9600 ?

loop_
_geom_hbond_atom_site_label_D
_geom_hbond_atom_site_label_H
_geom_hbond_atom_site_label_A
_geom_hbond_site_symmetry_A
_geom_hbond_distance_DH
_geom_hbond_distance_HA
_geom_hbond_distance_DA
_geom_hbond_angle_DHA
C12 H12A O2 . 0.96 2.52 2.896(2) 103.0
C2 H2 O2 2_776 0.98 2.46 3.434(2) 176.7
C10 H10 O3 2_665 0.93 2.43 3.201(2) 140.3
C15 H15 O2 2_776 0.93 2.44 3.320(2) 158.1
C20 H20C O3 2_765 0.96 2.58 3.483(3) 156.8

loop_
_geom_torsion_atom_site_label_1
_geom_torsion_atom_site_label_2
_geom_torsion_atom_site_label_3
_geom_torsion_atom_site_label_4
_geom_torsion
O1 C1 C2 C3 5.68(11)
C11 C1 C2 C3 -119.13(10)
C5 C1 C2 C3 122.90(10)
O1 C1 C2 C13 126.72(10)
C11 C1 C2 C13 1.90(14)
C5 C1 C2 C13 -116.07(10)
C13 C2 C3 C4 -124.66(11)
C1 C2 C3 C4 -4.75(12)
C13 C2 C3 C21 59.48(16)
C1 C2 C3 C21 179.40(12)
C21 C3 C4 O1 178.22(11)
C2 C3 C4 O1 2.03(15)
C21 C3 C4 C24 -0.9(2)
C2 C3 C4 C24 -177.05(11)
O1 C1 C5 O2 58.98(16)
C11 C1 C5 O2 176.24(13)
C2 C1 C5 O2 -56.98(16)
O1 C1 C5 N1 -121.95(10)
C11 C1 C5 N1 -4.68(12)
C2 C1 C5 N1 122.09(10)
C11 C6 C7 C8 0.0(2)
N1 C6 C7 C8 -179.14(13)
C6 C7 C8 C9 -0.3(2)
C7 C8 C9 C10 0.7(3)
C8 C9 C10 C11 -0.6(2)
C9 C10 C11 C6 0.25(19)
C9 C10 C11 C1 -178.76(13)
C7 C6 C11 C10 0.05(19)
N1 C6 C11 C10 179.32(11)
C7 C6 C11 C1 179.27(12)
N1 C6 C11 C1 -1.46(13)
O1 C1 C11 C10 -61.99(16)
C5 C1 C11 C10 -177.25(13)
C2 C1 C11 C10 60.39(17)
O1 C1 C11 C6 118.91(10)
C5 C1 C11 C6 3.64(12)
C2 C1 C11 C6 -118.72(11)
C3 C2 C13 O3 12.51(16)
C1 C2 C13 O3 -100.83(13)
C3 C2 C13 C14 -168.58(10)
C1 C2 C13 C14 78.09(12)
O3 C13 C14 C19 21.95(17)
C2 C13 C14 C19 -156.96(11)
O3 C13 C14 C15 -156.84(13)
C2 C13 C14 C15 24.25(17)
C19 C14 C15 C16 -1.5(2)
C13 C14 C15 C16 177.24(12)
C14 C15 C16 C17 1.9(2)
C15 C16 C17 C18 -0.7(2)
C16 C17 C18 O4 178.24(15)
C16 C17 C18 C19 -0.8(2)
O4 C18 C19 C14 -178.00(13)
C17 C18 C19 C14 1.1(2)
C15 C14 C19 C18 0.0(2)
C13 C14 C19 C18 -178.77(11)
C4 C3 C21 O5 -170.63(13)
C2 C3 C21 O5 4.8(2)
C4 C3 C21 C22 9.24(17)
C2 C3 C21 C22 -175.30(11)
O5 C21 C22 C23 141.83(13)
C3 C21 C22 C23 -38.04(15)
C21 C22 C23 C26 -64.41(14)
C21 C22 C23 C25 176.18(11)
C21 C22 C23 C24 56.86(14)
C3 C4 C24 C23 20.44(18)
O1 C4 C24 C23 -158.61(11)
C26 C23 C24 C4 75.03(14)
C25 C23 C24 C4 -164.81(11)
C22 C23 C24 C4 -45.77(14)
O2 C5 N1 C6 -176.83(13)
C1 C5 N1 C6 4.11(14)
O2 C5 N1 C12 3.3(2)
C1 C5 N1 C12 -175.79(12)
C7 C6 N1 C5 177.43(13)
C11 C6 N1 C5 -1.77(15)
C7 C6 N1 C12 -2.7(2)
C11 C6 N1 C12 178.13(12)
C3 C4 O1 C1 2.03(14)
C24 C4 O1 C1 -178.80(10)
C11 C1 O1 C4 124.02(10)
C5 C1 O1 C4 -124.13(10)
C2 C1 O1 C4 -4.94(11)
C17 C18 O4 C20 8.7(2)
C19 C18 O4 C20 -172.24(15)
